data_4509857
loop_
_publ_author_name
'Lu, Hongcheng'
'Gautier, Romain'
'Donakowski, Martin D.'
'Fuoco, Lindsay'
'Liu, Zhengtang'
'Poeppelmeier, Kenneth R.'

_publ_section_title
;
 Specific Chemistry of the Anions: [TaOF5]2--, [TaF6]&#x2212;, and
 [TaF7]2--
;
_journal_issue 2
_journal_name_full 'Crystal Growth &amp; Design'
_journal_page_first 844
_journal_paper_doi 10.1021/cg401710j
_journal_volume 14
_journal_year 2014
_chemical_compound_source 'synthesis as described'
_chemical_formula_moiety 'C10 H10 N3, F6 Ta'
_chemical_formula_sum 'C10 H10 F6 N3 Ta'
_chemical_formula_weight 467.16
_space_group_IT_number 14
_symmetry_cell_setting monoclinic
_symmetry_Int_Tables_number 14
_symmetry_space_group_name_Hall '-P 2ybc'
_symmetry_space_group_name_H-M 'P 1 21/c 1'
_atom_sites_solution_hydrogens geom
_atom_sites_solution_primary direct
_atom_sites_solution_secondary difmap
_audit_conform_dict_location ftp://ftp.iucr.org/pub/cif_core.dic
_audit_conform_dict_name cif_core.dic
_audit_conform_dict_version 2.4
_audit_creation_date 2013-09-19T16:02:06-00:00
_audit_creation_method 'WinGX routine CIF_UPDATE'
_cell_angle_alpha 90
_cell_angle_beta 96.7172(16)
_cell_angle_gamma 90
_cell_formula_units_Z 4
_cell_length_a 8.9303(3)
_cell_length_b 17.7866(6)
_cell_length_c 7.9821(3)
_cell_measurement_reflns_used 9268
_cell_measurement_temperature 100(2)
_cell_measurement_theta_max 40.3331
_cell_measurement_theta_min 2.5662
_cell_measurement_wavelength 0.71069
_cell_volume 1259.17(8)
_computing_cell_refinement 'SAINT V7.68A integration software'
_computing_data_collection 'Bruker APEX2 software'
_computing_data_reduction 'SORTAV (Blessing, 1995)'
_computing_molecular_graphics 'Ortep-3 for Windows (Farrugia, 1997)'
_computing_publication_material 'WinGX publication routines (Farrugia, 1999)'
_computing_structure_refinement 'SHELXL-97 (Sheldrick, 1997)'
_diffrn_ambient_temperature 100(2)
_diffrn_detector 'APEX-II CCD'
_diffrn_measured_fraction_theta_full 0.98
_diffrn_measured_fraction_theta_max 0.98
_diffrn_measurement_device '\k-geometry diffractometer'
_diffrn_measurement_device_type 'Bruker APEX-II'
_diffrn_measurement_method '\f or \w oscillation scans'
_diffrn_orient_matrix_type 'x-axis to radiation source'
_diffrn_orient_matrix_UB_11 0.705983E-1
_diffrn_orient_matrix_UB_12 -0.360202E-1
_diffrn_orient_matrix_UB_13 -0.514818E-1
_diffrn_orient_matrix_UB_21 -0.730706E-1
_diffrn_orient_matrix_UB_22 0.850132E-2
_diffrn_orient_matrix_UB_23 -0.973343E-1
_diffrn_orient_matrix_UB_31 0.747632E-1
_diffrn_orient_matrix_UB_32 0.423225E-1
_diffrn_orient_matrix_UB_33 -0.24264E-1
_diffrn_radiation_monochromator graphite
_diffrn_radiation_probe x-ray
_diffrn_radiation_type MoK\a
_diffrn_radiation_wavelength 0.71069
_diffrn_reflns_av_R_equivalents 0.0239
_diffrn_reflns_av_unetI/netI 0.0203
_diffrn_reflns_limit_h_max 11
_diffrn_reflns_limit_h_min -10
_diffrn_reflns_limit_k_max 14
_diffrn_reflns_limit_k_min -21
_diffrn_reflns_limit_l_max 7
_diffrn_reflns_limit_l_min -9
_diffrn_reflns_number 17989
_diffrn_reflns_theta_full 26.02
_diffrn_reflns_theta_max 26.02
_diffrn_reflns_theta_min 2.29
_diffrn_source 'sealed x-ray tube'
_exptl_absorpt_coefficient_mu 8.796
_exptl_absorpt_correction_T_max 0.531
_exptl_absorpt_correction_T_min 0.141
_exptl_absorpt_correction_type multi-scan
_exptl_absorpt_process_details
;
SADABS - Bruker/Siemens area detector absorption and other corrections - V2.03
;
_exptl_crystal_colour colourless
_exptl_crystal_density_diffrn 2.464
_exptl_crystal_density_method 'not measured'
_exptl_crystal_description block
_exptl_crystal_F_000 872
_exptl_crystal_size_max 0.395
_exptl_crystal_size_mid 0.194
_exptl_crystal_size_min 0.072
_refine_diff_density_max 2.193
_refine_diff_density_min -0.688
_refine_diff_density_rms 0.105
_refine_ls_extinction_method none
_refine_ls_goodness_of_fit_ref 1.081
_refine_ls_hydrogen_treatment constr
_refine_ls_matrix_type full
_refine_ls_number_parameters 181
_refine_ls_number_reflns 2418
_refine_ls_number_restraints 0
_refine_ls_restrained_S_all 1.081
_refine_ls_R_factor_all 0.0163
_refine_ls_R_factor_gt 0.0157
_refine_ls_shift/su_max 0.003
_refine_ls_shift/su_mean 0
_refine_ls_structure_factor_coef Fsqd
_refine_ls_weighting_details 'calc w=1/[\s^2^(Fo^2^)+(0.0018P)^2^+3.4352P] where P=(Fo^2^+2Fc^2^)/3'
_refine_ls_weighting_scheme calc
_refine_ls_wR_factor_gt 0.0358
_refine_ls_wR_factor_ref 0.036
_reflns_number_gt 2345
_reflns_number_total 2467
_reflns_threshold_expression >2sigma(I)
_cod_data_source_file cg401710j_si_003.cif
_cod_data_source_block mo_hl34_8_0m
_cod_original_sg_symbol_H-M 'P 21/c'
_cod_database_code 4509857

loop_
_symmetry_equiv_pos_as_xyz
'x, y, z'
'-x, y+1/2, -z+1/2'
'-x, -y, -z'
'x, -y-1/2, z-1/2'

loop_
_atom_site_label
_atom_site_type_symbol
_atom_site_fract_x
_atom_site_fract_y
_atom_site_fract_z
_atom_site_U_iso_or_equiv
_atom_site_adp_type
_atom_site_occupancy
_atom_site_symmetry_multiplicity
_atom_site_calc_flag
_atom_site_refinement_flags
N1 N 0.5452(3) 0.88934(16) 0.5826(4) 0.0260(6) Uani 1 1 d .
H1N H 0.586 0.8622 0.5112 0.039 Uiso 1 1 d R
N2 N 0.5701(3) 0.99530(16) 0.7487(3) 0.0219(6) Uani 1 1 d .
H2N H 0.4792 0.9883 0.7708 0.033 Uiso 1 1 d R
N3 N 0.3312(3) 0.90982(15) 0.7119(3) 0.0209(5) Uani 1 1 d .
C1 C 0.6341(4) 0.94817(18) 0.6478(4) 0.0208(7) Uani 1 1 d .
C2 C 0.7817(4) 0.95755(18) 0.6081(4) 0.0193(6) Uani 1 1 d .
H2 H 0.8236 0.9238 0.5378 0.029 Uiso 1 1 calc R
C3 C 0.8627(4) 1.01814(17) 0.6761(4) 0.0195(6) Uani 1 1 d .
H3 H 0.9607 1.0263 0.6517 0.029 Uiso 1 1 calc R
C4 C 0.7970(4) 1.06722(17) 0.7816(4) 0.0196(6) Uani 1 1 d .
H4 H 0.8502 1.1084 0.8291 0.029 Uiso 1 1 calc R
C5 C 0.6514(4) 1.05360(17) 0.8144(4) 0.0190(6) Uani 1 1 d .
H5 H 0.6077 1.0864 0.8853 0.029 Uiso 1 1 calc R
C6 C 0.4070(4) 0.86653(19) 0.6092(4) 0.0215(7) Uani 1 1 d .
C7 C 0.3369(4) 0.80190(19) 0.5346(4) 0.0215(6) Uani 1 1 d .
H7 H 0.3872 0.7714 0.4648 0.032 Uiso 1 1 calc R
C8 C 0.1938(4) 0.78459(18) 0.5662(4) 0.0209(6) Uani 1 1 d .
H8 H 0.1456 0.7426 0.5158 0.031 Uiso 1 1 calc R
C9 C 0.1191(4) 0.82965(17) 0.6741(4) 0.0202(6) Uani 1 1 d .
H9 H 0.0225 0.8174 0.6974 0.03 Uiso 1 1 calc R
C10 C 0.1906(4) 0.89196(18) 0.7446(4) 0.0204(6) Uani 1 1 d .
H10 H 0.1418 0.9224 0.816 0.031 Uiso 1 1 calc R
Ta1 Ta 0.757231(12) 0.663949(6) 0.618103(13) 0.01138(5) Uani 1 1 d .
F1 F 0.8980(2) 0.65149(12) 0.4611(2) 0.0258(4) Uani 1 1 d .
F2 F 0.6165(2) 0.67392(10) 0.7785(2) 0.0212(4) Uani 1 1 d .
F3 F 0.9166(2) 0.66540(10) 0.7964(2) 0.0222(4) Uani 1 1 d .
F4 F 0.5928(2) 0.66091(10) 0.4467(2) 0.0211(4) Uani 1 1 d .
F5 F 0.7470(2) 0.55741(10) 0.6420(3) 0.0266(4) Uani 1 1 d .
F6 F 0.7682(2) 0.76937(10) 0.5998(2) 0.0213(4) Uani 1 1 d .

loop_
_atom_site_aniso_label
_atom_site_aniso_U_11
_atom_site_aniso_U_22
_atom_site_aniso_U_33
_atom_site_aniso_U_23
_atom_site_aniso_U_13
_atom_site_aniso_U_12
N1 0.0262(16) 0.0280(15) 0.0245(14) -0.0033(12) 0.0064(12) 0.0009(11)
N2 0.0128(13) 0.0265(14) 0.0254(13) 0.0080(12) -0.0023(10) -0.0028(10)
N3 0.0194(14) 0.0209(13) 0.0205(12) 0.0037(11) -0.0061(11) -0.0036(10)
C1 0.0191(16) 0.0227(15) 0.0176(14) 0.0123(13) -0.0104(12) -0.0085(12)
C2 0.0217(16) 0.0200(14) 0.0160(14) 0.0003(12) 0.0014(12) 0.0001(12)
C3 0.0161(15) 0.0213(15) 0.0210(14) 0.0040(12) 0.0018(12) -0.0026(11)
C4 0.0166(15) 0.0182(14) 0.0232(15) 0.0022(12) -0.0012(12) -0.0022(11)
C5 0.0152(15) 0.0204(14) 0.0210(15) 0.0020(12) -0.0003(12) 0.0015(11)
C6 0.0144(15) 0.0288(16) 0.0192(14) 0.0140(13) -0.0076(12) -0.0069(12)
C7 0.0215(17) 0.0250(16) 0.0177(14) 0.0033(13) 0.0011(12) -0.0018(12)
C8 0.0195(16) 0.0232(15) 0.0188(14) 0.0039(13) -0.0032(12) -0.0066(12)
C9 0.0173(16) 0.0204(15) 0.0215(15) 0.0030(12) -0.0036(12) -0.0040(11)
C10 0.0194(16) 0.0203(15) 0.0201(14) 0.0033(12) -0.0034(12) -0.0013(12)
Ta1 0.01005(7) 0.01281(7) 0.01119(7) 0.00002(4) 0.00088(4) 0.00005(4)
F1 0.0205(10) 0.0375(11) 0.0210(9) -0.0004(8) 0.0084(8) 0.0030(8)
F2 0.0171(9) 0.0305(10) 0.0170(8) -0.0022(7) 0.0058(7) -0.0012(7)
F3 0.0177(9) 0.0282(10) 0.0195(9) -0.0012(7) -0.0032(7) 0.0050(7)
F4 0.0190(9) 0.0264(9) 0.0164(8) -0.0033(7) -0.0042(7) -0.0015(7)
F5 0.0298(11) 0.0140(8) 0.0359(11) 0.0006(8) 0.0042(9) -0.0004(7)
F6 0.0209(10) 0.0144(8) 0.0278(9) 0.0024(8) -0.0012(8) -0.0024(7)

loop_
_atom_type_symbol
_atom_type_description
_atom_type_scat_dispersion_real
_atom_type_scat_dispersion_imag
_atom_type_scat_source
C C 0.0033 0.0016 'International Tables Vol C Tables 4.2.6.8 and 6.1.1.4'
H H 0 0 'International Tables Vol C Tables 4.2.6.8 and 6.1.1.4'
F F 0.0171 0.0103 'International Tables Vol C Tables 4.2.6.8 and 6.1.1.4'
N N 0.0061 0.0033 'International Tables Vol C Tables 4.2.6.8 and 6.1.1.4'
Ta Ta -0.7052 6.5227 'International Tables Vol C Tables 4.2.6.8 and 6.1.1.4'

loop_
_geom_angle_atom_site_label_1
_geom_angle_atom_site_label_2
_geom_angle_atom_site_label_3
_geom_angle
C6 N1 C1 132.1(3)
C6 N1 H1N 113.9
C1 N1 H1N 114
C1 N2 C5 118.1(3)
C1 N2 H2N 120.9
C5 N2 H2N 120.9
C10 N3 C6 121.5(3)
N2 C1 N1 115.8(3)
N2 C1 C2 122.8(3)
N1 C1 C2 121.4(3)
C3 C2 C1 118.0(3)
C3 C2 H2 121
C1 C2 H2 121
C2 C3 C4 119.5(3)
C2 C3 H3 120.3
C4 C3 H3 120.3
C5 C4 C3 118.6(3)
C5 C4 H4 120.7
C3 C4 H4 120.7
N2 C5 C4 122.9(3)
N2 C5 H5 118.5
C4 C5 H5 118.5
N1 C6 N3 117.2(3)
N1 C6 C7 123.5(3)
N3 C6 C7 119.3(3)
C8 C7 C6 119.0(3)
C8 C7 H7 120.5
C6 C7 H7 120.5
C7 C8 C9 120.5(3)
C7 C8 H8 119.8
C9 C8 H8 119.8
C10 C9 C8 119.0(3)
C10 C9 H9 120.5
C8 C9 H9 120.5
N3 C10 C9 120.7(3)
N3 C10 H10 119.6
C9 C10 H10 119.6
F6 Ta1 F4 90.88(8)
F6 Ta1 F1 91.19(9)
F4 Ta1 F1 92.14(8)
F6 Ta1 F3 90.20(8)
F4 Ta1 F3 177.56(8)
F1 Ta1 F3 90.02(8)
F6 Ta1 F2 90.21(8)
F4 Ta1 F2 88.36(8)
F1 Ta1 F2 178.50(8)
F3 Ta1 F2 89.44(8)
F6 Ta1 F5 178.72(8)
F4 Ta1 F5 90.09(8)
F1 Ta1 F5 89.60(9)
F3 Ta1 F5 88.80(8)
F2 Ta1 F5 88.99(8)

loop_
_geom_bond_atom_site_label_1
_geom_bond_atom_site_label_2
_geom_bond_distance
N1 C6 1.339(4)
N1 C1 1.379(4)
N1 H1N 0.8599
N2 C1 1.336(5)
N2 C5 1.337(4)
N2 H2N 0.86
N3 C10 1.350(4)
N3 C6 1.361(5)
C1 C2 1.401(5)
C2 C3 1.374(5)
C2 H2 0.93
C3 C4 1.390(5)
C3 H3 0.93
C4 C5 1.377(4)
C4 H4 0.93
C5 H5 0.93
C6 C7 1.408(5)
C7 C8 1.367(5)
C7 H7 0.93
C8 C9 1.401(5)
C8 H8 0.93
C9 C10 1.367(4)
C9 H9 0.93
C10 H10 0.93
Ta1 F6 1.8841(17)
Ta1 F4 1.8868(18)
Ta1 F1 1.8890(18)
Ta1 F3 1.8917(19)
Ta1 F2 1.9042(17)
Ta1 F5 1.9078(18)

loop_
_geom_torsion_atom_site_label_1
_geom_torsion_atom_site_label_2
_geom_torsion_atom_site_label_3
_geom_torsion_atom_site_label_4
_geom_torsion
C5 N2 C1 N1 -179.6(3)
C5 N2 C1 C2 -0.2(4)
C6 N1 C1 N2 -5.1(5)
C6 N1 C1 C2 175.5(3)
N2 C1 C2 C3 -0.2(5)
N1 C1 C2 C3 179.1(3)
C1 C2 C3 C4 0.5(5)
C2 C3 C4 C5 -0.3(5)
C1 N2 C5 C4 0.4(5)
C3 C4 C5 N2 -0.2(5)
C1 N1 C6 N3 4.3(5)
C1 N1 C6 C7 -177.0(3)
C10 N3 C6 N1 179.2(3)
C10 N3 C6 C7 0.4(4)
N1 C6 C7 C8 -178.2(3)
N3 C6 C7 C8 0.5(5)
C6 C7 C8 C9 -1.3(5)
C7 C8 C9 C10 1.2(5)
C6 N3 C10 C9 -0.5(5)
C8 C9 C10 N3 -0.3(5)
